data_7247820
loop_
_publ_author_name
'Ahmed, Naushad'
'Sahu, Prem Prakash'

_publ_section_title
;
 Ferromagnetically coupled CoII2LnIII2 complexes (where LnIII = Ho, Er,
 Yb): experimental and theoretical investigations
;
_journal_issue 47
_journal_name_full CrystEngComm
_journal_page_first 6592
_journal_page_last 6601
_journal_paper_doi 10.1039/D3CE00827D
_journal_volume 25
_journal_year 2023
_chemical_formula_moiety 'C66 H69 Co2 Ho2 N4 O20, 8(C H4 O), 3(N O3)'
_chemical_formula_sum 'C74 H101 Co2 Ho2 N7 O37'
_chemical_formula_weight 2128.33
_space_group_crystal_system monoclinic
_space_group_IT_number 15
_space_group_name_Hall '-C 2yc'
_space_group_name_H-M_alt 'C 1 2/c 1'
_atom_sites_solution_hydrogens mixed
_audit_creation_date 2022-08-30
_audit_creation_method
;
Olex2 1.5-alpha
(compiled 2022.06.10 svn.r3fa896fb for OlexSys, GUI svn.r6535)
;
_audit_update_record
;
2023-10-16 deposited with the CCDC.	2023-10-27 downloaded from the CCDC.
;
_cell_angle_alpha 90
_cell_angle_beta 96.761(3)
_cell_angle_gamma 90
_cell_formula_units_Z 4
_cell_length_a 26.692(7)
_cell_length_b 15.981(4)
_cell_length_c 19.803(5)
_cell_measurement_reflns_used 11661
_cell_measurement_temperature 100(2)
_cell_measurement_theta_max 29.2
_cell_measurement_theta_min 3.1
_cell_volume 8389(4)
_computing_molecular_graphics 'Olex2 1.5-alpha (Dolomanov et al., 2009)'
_computing_publication_material 'Olex2 1.5-alpha (Dolomanov et al., 2009)'
_computing_structure_refinement 'SHELXL 2018/3 (Sheldrick, 2015)'
_diffrn_ambient_temperature 100(2)
_diffrn_detector_area_resol_mean 28.5714
_diffrn_measured_fraction_theta_full 0.996
_diffrn_measured_fraction_theta_max 0.996
_diffrn_measurement_device_type
;
Rigaku Saturn724+ (4x4 bin mode)
;
_diffrn_measurement_method 'profile data from \w-scans'
_diffrn_radiation_type MoK\a
_diffrn_radiation_wavelength 0.7107
_diffrn_reflns_av_R_equivalents 0.0766
_diffrn_reflns_av_unetI/netI 0.0505
_diffrn_reflns_Laue_measured_fraction_full 0.996
_diffrn_reflns_Laue_measured_fraction_max 0.996
_diffrn_reflns_limit_h_max 31
_diffrn_reflns_limit_h_min -31
_diffrn_reflns_limit_k_max 18
_diffrn_reflns_limit_k_min -18
_diffrn_reflns_limit_l_max 23
_diffrn_reflns_limit_l_min -23
_diffrn_reflns_number 41581
_diffrn_reflns_point_group_measured_fraction_full 0.996
_diffrn_reflns_point_group_measured_fraction_max 0.996
_diffrn_reflns_theta_full 24.999
_diffrn_reflns_theta_max 24.999
_diffrn_reflns_theta_min 3.074
_exptl_absorpt_coefficient_mu 2.350
_exptl_absorpt_correction_T_max 0.638
_exptl_absorpt_correction_T_min 0.384
_exptl_absorpt_correction_type multi-scan
_exptl_crystal_colour Red
_exptl_crystal_density_diffrn 1.685
_exptl_crystal_description Block
_exptl_crystal_F_000 4312
_exptl_crystal_size_max 0.45
_exptl_crystal_size_mid 0.33
_exptl_crystal_size_min 0.29
_refine_diff_density_max 1.134
_refine_diff_density_min -0.910
_refine_diff_density_rms 0.117
_refine_ls_extinction_method none
_refine_ls_goodness_of_fit_ref 1.106
_refine_ls_hydrogen_treatment mixed
_refine_ls_matrix_type full
_refine_ls_number_parameters 602
_refine_ls_number_reflns 7366
_refine_ls_number_restraints 75
_refine_ls_restrained_S_all 1.104
_refine_ls_R_factor_all 0.0517
_refine_ls_R_factor_gt 0.0456
_refine_ls_shift/su_max 0.003
_refine_ls_shift/su_mean 0.000
_refine_ls_structure_factor_coef Fsqd
_refine_ls_weighting_details 'w=1/[\s^2^(Fo^2^)+(0.0201P)^2^+63.6302P] where P=(Fo^2^+2Fc^2^)/3'
_refine_ls_weighting_scheme calc
_refine_ls_wR_factor_gt 0.0897
_refine_ls_wR_factor_ref 0.0930
_reflns_Friedel_coverage 0.000
_reflns_number_gt 6799
_reflns_number_total 7366
_reflns_threshold_expression 'I > 2\s(I)'
_cod_data_source_file d3ce00827d2.cif
_cod_data_source_block Co2Ho2
_cod_database_code 7247820
_shelx_shelxl_version_number 2018/3
_shelx_space_group_comment
;
The symmetry employed for this shelxl refinement is uniquely defined
by the following loop, which should always be used as a source of
symmetry information in preference to the above space-group names.
They are only intended as comments.
;
_shelx_estimated_absorpt_t_max 0.549
_shelx_estimated_absorpt_t_min 0.418
_olex2_refinement_description
;
1. Fixed Uiso
 At 1.2 times of:
  All C(H) groups, All C(H,H) groups
 At 1.5 times of:
  All C(H,H,H) groups, All O(H) groups, All O(H,H) groups
2. Restrained distances
 O33-H33
 0.87 with sigma of 0.01
 Co1-H33
 2.803457 with sigma of 0.02
 C44-H33
 1.910224 with sigma of 0.02
 N1-O5 \\sim N1A-O5A
 with sigma of 0.02
 N1-O1 \\sim N1A-O1A
 with sigma of 0.02
 N1-O4 \\sim N1A-O4A
 with sigma of 0.02
 O1-O5 \\sim O1A-O5A
 with sigma of 0.04
 O1-O4 \\sim O1A-O4A
 with sigma of 0.04
 O4-O5 \\sim O4A-O5A
 with sigma of 0.04
3. Uiso/Uaniso restraints and constraints
N1A \\sim N1: within 2A with sigma of 0.04 and sigma for terminal atoms of 0.08
within 2A
O4A \\sim O4: within 2A with sigma of 0.04 and sigma for terminal atoms of 0.08
within 2A
O5 \\sim O5A: within 2A with sigma of 0.04 and sigma for terminal atoms of 0.08
within 2A
O1 \\sim O1A: within 2A with sigma of 0.04 and sigma for terminal atoms of 0.08
within 2A
Uanis(C1) \\sim Ueq: with sigma of 0.01 and sigma for terminal atoms of 0.002
4. Rigid body (RIGU) restrains
 O4A, O5A, O1A, N1A
 with sigma for 1-2 distances of 0.004 and sigma for 1-3 distances of 0.004
 N1, O4, O5, O1
 with sigma for 1-2 distances of 0.004 and sigma for 1-3 distances of 0.004
5. Others
 Sof(O4A)=Sof(N1A)=Sof(O5A)=Sof(O1A)=1-FVAR(1)
 Sof(N1)=Sof(O1)=Sof(O4)=Sof(O5)=FVAR(1)
 Fixed Sof: H62A(0.5) H62B(0.5) H62C(0.5)
6.a Rotating group:
 O1W(H1WA,H1WB)
6.b Secondary CH2 refined with riding coordinates:
 C24(H24A,H24B), C44(H44A,H44B)
6.c Me refined with riding coordinates:
 C52(H52A,H52B,H52C), C25(H25A,H25B,H25C), C45(H45A,H45B,H45C), C62(H62A,H62B,
 H62C)
6.d Aromatic/amide H refined with riding coordinates:
 C33(H33A), C13(H13A), C12(H12), C42(H42), C17(H17), C41(H41), C14(H14),
 C37(H37), C19(H19), C39(H39), C20(H20), C40(H40), C34(H34), C22(H22), C21(H21),
  C32(H32)
6.e Idealised Me refined as rotating group:
 C4S(H4SA,H4SB,H4SC), C3S(H3SA,H3SB,H3SC), C2S(H2SA,H2SB,H2SC), C1(H1A,H1B,H1C)
6.f Idealised tetrahedral OH refined as rotating group:
 O13(H13), O3S(H3S), O2S(H2S), O4S(H4S), O6(H6)
;
_olex2_submission_special_instructions 'No special instructions were received'

loop_
_space_group_symop_operation_xyz
'x, y, z'
'-x, y, -z+1/2'
'x+1/2, y+1/2, z'
'-x+1/2, y+1/2, -z+1/2'
'-x, -y, -z'
'x, -y, z-1/2'
'-x+1/2, -y+1/2, -z'
'x+1/2, -y+1/2, z-1/2'

loop_
_atom_site_label
_atom_site_type_symbol
_atom_site_fract_x
_atom_site_fract_y
_atom_site_fract_z
_atom_site_U_iso_or_equiv
_atom_site_adp_type
_atom_site_occupancy
_atom_site_site_symmetry_order
_atom_site_calc_flag
_atom_site_refinement_flags_posn
_atom_site_refinement_flags_adp
_atom_site_refinement_flags_occupancy
_atom_site_disorder_assembly
_atom_site_disorder_group
Ho1 Ho 0.55609(2) 0.33027(2) 0.84507(2) 0.01827(8) Uani 1 1 d . . . . .
Co1 Co 0.60753(2) 0.17668(4) 0.95913(3) 0.01621(15) Uani 1 1 d D . . . .
O11 O 0.61550(12) 0.2281(2) 0.86650(16) 0.0176(7) Uani 1 1 d . . . . .
C52 C 0.5773(2) 0.1526(4) 0.7006(3) 0.0327(14) Uani 1 1 d . . . . .
H52A H 0.564163 0.107570 0.669847 0.049 Uiso 1 1 calc R U . . .
H52B H 0.609520 0.172409 0.687396 0.049 Uiso 1 1 calc R U . . .
H52C H 0.582427 0.131473 0.747317 0.049 Uiso 1 1 calc R U . . .
O31 O 0.56178(12) 0.2806(2) 0.95673(17) 0.0215(8) Uani 1 1 d . . . . .
O61 O 0.53281(13) 0.4510(2) 0.79008(18) 0.0266(8) Uani 1 1 d . . . . .
O12 O 0.64100(12) 0.3543(2) 0.79659(17) 0.0208(8) Uani 1 1 d . . . . .
O32 O 0.48870(13) 0.3829(3) 0.91555(18) 0.0302(9) Uani 1 1 d . . . . .
O33 O 0.67689(12) 0.2379(2) 0.99702(17) 0.0198(7) Uani 1 1 d D . . . .
H33 H 0.6776(10) 0.2906(8) 1.0114(18) 0.030 Uiso 1 1 d D U . . .
O1W O 0.59992(14) 0.4335(2) 0.91236(19) 0.0306(9) Uani 1 1 d . . . . .
H1WA H 0.616113 0.410784 0.950077 0.046 Uiso 1 1 d R U . . .
H1WB H 0.624933 0.454884 0.891327 0.046 Uiso 1 1 d R U . . .
O13 O 0.53915(13) 0.1061(2) 0.93806(17) 0.0233(8) Uani 1 1 d . . . . .
H13 H 0.521724 0.134825 0.908482 0.035 Uiso 1 1 calc R U . . .
O3S O 0.65662(16) 0.5548(3) 0.8669(2) 0.0416(11) Uani 1 1 d . . . . .
H3S H 0.648105 0.579868 0.830036 0.062 Uiso 1 1 calc R U . . .
O2S O 0.74401(19) 0.6033(3) 1.1304(3) 0.0552(13) Uani 1 1 d . . . . .
H2S H 0.722303 0.565883 1.120289 0.083 Uiso 1 1 calc R U . . .
O4S O 0.59986(17) 0.2063(3) 1.2741(2) 0.0493(12) Uani 1 1 d . . . . .
H4S H 0.571019 0.185308 1.274209 0.074 Uiso 1 1 calc R U . . .
N31 N 0.60442(14) 0.1671(3) 1.0622(2) 0.0186(9) Uani 1 1 d . . . . .
N11 N 0.64317(14) 0.0719(3) 0.92629(19) 0.0168(9) Uani 1 1 d . . . . .
C25 C 0.6476(2) 0.4178(3) 0.7463(3) 0.0281(12) Uani 1 1 d . . . . .
H25A H 0.623212 0.462932 0.749660 0.042 Uiso 1 1 calc R U . . .
H25B H 0.681934 0.440364 0.754379 0.042 Uiso 1 1 calc R U . . .
H25C H 0.642204 0.392953 0.700758 0.042 Uiso 1 1 calc R U . . .
C33 C 0.4530(2) 0.3283(5) 1.0850(3) 0.056(2) Uani 1 1 d . . . . .
H33A H 0.427668 0.339692 1.113593 0.068 Uiso 1 1 calc R U . . .
C35 C 0.48761(19) 0.3487(4) 0.9802(3) 0.0281(13) Uani 1 1 d . . . . .
O71 O 0.54993(13) 0.2873(2) 0.73142(18) 0.0243(8) Uani 1 1 d . . . . .
C16 C 0.65823(17) 0.2187(3) 0.8382(2) 0.0146(10) Uani 1 1 d . . . . .
C36 C 0.52779(18) 0.2924(3) 0.9999(3) 0.0230(11) Uani 1 1 d . . . . .
C51 C 0.54088(18) 0.2223(3) 0.6962(2) 0.0194(11) Uani 1 1 d . . . . .
C13 C 0.7448(2) 0.2078(3) 0.7705(3) 0.0258(12) Uani 1 1 d . . . . .
H13A H 0.774243 0.203853 0.747896 0.031 Uiso 1 1 calc R U . . .
C12 C 0.73115(19) 0.1419(3) 0.8091(3) 0.0232(11) Uani 1 1 d . . . . .
H12 H 0.750973 0.092425 0.811923 0.028 Uiso 1 1 calc R U . . .
C42 C 0.72965(18) 0.0751(3) 1.1208(3) 0.0209(11) Uani 1 1 d . . . . .
H42 H 0.763848 0.080973 1.112709 0.025 Uiso 1 1 calc R U . . .
C17 C 0.67570(17) 0.0729(3) 0.8826(2) 0.0183(10) Uani 1 1 d . . . . .
H17 H 0.692526 0.021963 0.874915 0.022 Uiso 1 1 calc R U . . .
C11 C 0.68834(18) 0.1461(3) 0.8445(2) 0.0167(10) Uani 1 1 d . . . . .
C41 C 0.71690(19) 0.0135(3) 1.1654(3) 0.0261(12) Uani 1 1 d . . . . .
H41 H 0.742255 -0.022308 1.187214 0.031 Uiso 1 1 calc R U . . .
C14 C 0.71550(19) 0.2806(3) 0.7645(2) 0.0223(11) Uani 1 1 d . . . . .
H14 H 0.724623 0.326104 0.737556 0.027 Uiso 1 1 calc R U . . .
C15 C 0.67326(18) 0.2855(3) 0.7981(2) 0.0180(10) Uani 1 1 d . . . . .
C38 C 0.64313(18) 0.1173(3) 1.0994(2) 0.0205(11) Uani 1 1 d . . . . .
C37 C 0.57034(19) 0.2008(4) 1.0943(3) 0.0255(12) Uani 1 1 d . . . . .
H37 H 0.571802 0.189138 1.141537 0.031 Uiso 1 1 calc R U . . .
C4S C 0.6356(3) 0.1576(5) 1.3160(4) 0.066(2) Uani 1 1 d . . . . .
H4SA H 0.669774 0.177169 1.310738 0.100 Uiso 1 1 calc R U . . .
H4SB H 0.632285 0.098725 1.302497 0.100 Uiso 1 1 calc R U . . .
H4SC H 0.629559 0.163466 1.363609 0.100 Uiso 1 1 calc R U . . .
C24 C 0.5399(2) 0.0204(4) 0.9159(3) 0.0336(14) Uani 1 1 d . . . . .
H24A H 0.544862 0.018672 0.867163 0.040 Uiso 1 1 calc R U . . .
H24B H 0.506983 -0.006068 0.920933 0.040 Uiso 1 1 calc R U . . .
C43 C 0.69312(18) 0.1290(3) 1.0876(2) 0.0196(11) Uani 1 1 d . . . . .
C19 C 0.6707(2) -0.0543(3) 0.9910(3) 0.0260(12) Uani 1 1 d . . . . .
H19 H 0.704931 -0.037456 0.992132 0.031 Uiso 1 1 calc R U . . .
C44 C 0.71303(19) 0.1958(4) 1.0449(3) 0.0275(12) Uani 1 1 d D . . . .
H44A H 0.730191 0.238418 1.075725 0.033 Uiso 1 1 calc R U . . .
H44B H 0.738920 0.170369 1.019385 0.033 Uiso 1 1 calc R U . . .
C39 C 0.6305(2) 0.0555(4) 1.1438(3) 0.0265(12) Uani 1 1 d . . . . .
H39 H 0.596180 0.048083 1.150994 0.032 Uiso 1 1 calc R U . . .
C18 C 0.63235(19) -0.0055(3) 0.9578(3) 0.0219(11) Uani 1 1 d . . . . .
C23 C 0.5814(2) -0.0281(3) 0.9565(3) 0.0274(12) Uani 1 1 d . . . . .
C20 C 0.6585(2) -0.1281(4) 1.0225(3) 0.0370(15) Uani 1 1 d . . . . .
H20 H 0.684474 -0.162177 1.044983 0.044 Uiso 1 1 calc R U . . .
C31 C 0.52970(19) 0.2552(4) 1.0648(3) 0.0283(13) Uani 1 1 d . . . . .
C40 C 0.6675(2) 0.0043(4) 1.1779(3) 0.0286(13) Uani 1 1 d . . . . .
H40 H 0.658728 -0.036545 1.209335 0.034 Uiso 1 1 calc R U . . .
C34 C 0.4508(2) 0.3659(5) 1.0213(3) 0.0458(18) Uani 1 1 d . . . . .
H34 H 0.424004 0.403098 1.006389 0.055 Uiso 1 1 calc R U . . .
C3S C 0.6855(3) 0.6098(4) 0.9129(4) 0.0494(18) Uani 1 1 d . . . . .
H3SA H 0.693790 0.581672 0.956801 0.074 Uiso 1 1 calc R U . . .
H3SB H 0.665859 0.660404 0.919262 0.074 Uiso 1 1 calc R U . . .
H3SC H 0.716702 0.625060 0.894375 0.074 Uiso 1 1 calc R U . . .
C22 C 0.5703(2) -0.1033(4) 0.9887(3) 0.0399(16) Uani 1 1 d . . . . .
H22 H 0.536269 -0.120807 0.988163 0.048 Uiso 1 1 calc R U . . .
C21 C 0.6090(3) -0.1518(4) 1.0213(3) 0.0447(17) Uani 1 1 d . . . . .
H21 H 0.601020 -0.202284 1.043110 0.054 Uiso 1 1 calc R U . . .
C32 C 0.4919(2) 0.2746(5) 1.1067(3) 0.0473(19) Uani 1 1 d . . . . .
H32 H 0.493428 0.250098 1.150650 0.057 Uiso 1 1 calc R U . . .
C45 C 0.4531(3) 0.4495(5) 0.8978(4) 0.063(2) Uani 1 1 d . . . . .
H45A H 0.456672 0.469420 0.851830 0.094 Uiso 1 1 calc R U . . .
H45B H 0.418753 0.428594 0.899379 0.094 Uiso 1 1 calc R U . . .
H45C H 0.459745 0.495658 0.930199 0.094 Uiso 1 1 calc R U . . .
O54 O 0.49985(13) 0.2161(2) 0.65597(17) 0.0254(8) Uani 1 1 d . . . . .
C61 C 0.500000 0.4882(4) 0.750000 0.0235(16) Uani 1 2 d S T P . .
C62 C 0.500000 0.5826(5) 0.750000 0.050(3) Uani 1 2 d S T P . .
H62A H 0.527295 0.603039 0.783350 0.075 Uiso 0.5 1 calc R U P A -1
H62B H 0.505128 0.603039 0.704664 0.075 Uiso 0.5 1 calc R U P A -1
H62C H 0.467577 0.603039 0.761985 0.075 Uiso 0.5 1 calc R U P A -1
C2S C 0.7306(4) 0.6761(5) 1.0918(4) 0.073(3) Uani 1 1 d . . . . .
H2SA H 0.707197 0.709784 1.115118 0.109 Uiso 1 1 calc R U . . .
H2SB H 0.714283 0.660012 1.046762 0.109 Uiso 1 1 calc R U . . .
H2SC H 0.760971 0.708850 1.086915 0.109 Uiso 1 1 calc R U . . .
N3 N 0.500000 0.0707(5) 1.250000 0.0426(19) Uani 1 2 d S T P . .
O2 O 0.5403(2) 0.0338(3) 1.2490(3) 0.088(2) Uani 1 1 d . . . . .
O3 O 0.500000 0.1480(5) 1.250000 0.082(3) Uani 1 2 d S T P . .
N1 N 0.6753(4) 0.4476(7) 1.0511(8) 0.026(3) Uani 0.508(10) 1 d D U P B 1
O1 O 0.6429(3) 0.3885(5) 1.0367(5) 0.034(2) Uani 0.508(10) 1 d D U P B 1
O4 O 0.7196(3) 0.4336(6) 1.0460(5) 0.050(3) Uani 0.508(10) 1 d D U P B 1
O5 O 0.6631(4) 0.5145(6) 1.0716(8) 0.068(4) Uani 0.508(10) 1 d D U P B 1
O4A O 0.6815(8) 0.4360(13) 1.0267(7) 0.092(7) Uani 0.492(10) 1 d D U P B 2
N1A N 0.6642(5) 0.4256(7) 1.0817(6) 0.034(3) Uani 0.492(10) 1 d D U P B 2
O5A O 0.6657(3) 0.4786(6) 1.1257(6) 0.047(3) Uani 0.492(10) 1 d D U P B 2
O1A O 0.6462(4) 0.3545(6) 1.0925(6) 0.059(4) Uani 0.492(10) 1 d D U P B 2
O6 O 0.6294(2) 0.6394(3) 0.7531(2) 0.0542(13) Uani 1 1 d . . . . .
H6 H 0.619048 0.687258 0.762239 0.081 Uiso 1 1 calc R U . . .
C1 C 0.6307(5) 0.6335(8) 0.6927(6) 0.120(4) Uani 1 1 d . U . . .
H1A H 0.596265 0.632227 0.669307 0.180 Uiso 1 1 calc R U . . .
H1B H 0.648311 0.581895 0.682840 0.180 Uiso 1 1 calc R U . . .
H1C H 0.648742 0.681733 0.676666 0.180 Uiso 1 1 calc R U . . .

loop_
_atom_site_aniso_label
_atom_site_aniso_U_11
_atom_site_aniso_U_22
_atom_site_aniso_U_33
_atom_site_aniso_U_23
_atom_site_aniso_U_13
_atom_site_aniso_U_12
Ho1 0.01675(13) 0.01560(13) 0.02278(13) -0.00094(10) 0.00372(9) 0.00247(10)
Co1 0.0148(3) 0.0157(3) 0.0190(3) -0.0008(3) 0.0058(2) -0.0006(3)
O11 0.0138(17) 0.0183(18) 0.0213(18) 0.0000(14) 0.0043(13) 0.0023(14)
C52 0.028(3) 0.031(3) 0.038(3) -0.010(3) -0.004(2) 0.010(3)
O31 0.0173(18) 0.025(2) 0.0235(19) -0.0051(15) 0.0064(14) 0.0031(15)
O61 0.025(2) 0.0160(19) 0.037(2) 0.0007(16) -0.0014(16) 0.0079(16)
O12 0.0202(18) 0.0133(18) 0.030(2) 0.0041(15) 0.0084(14) 0.0002(14)
O32 0.021(2) 0.038(2) 0.032(2) -0.0020(18) 0.0048(16) 0.0122(17)
O33 0.0185(18) 0.0158(18) 0.0253(19) 0.0012(15) 0.0027(14) -0.0038(14)
O1W 0.038(2) 0.021(2) 0.032(2) -0.0009(17) -0.0012(17) -0.0030(17)
O13 0.0169(19) 0.024(2) 0.028(2) -0.0003(16) 0.0011(14) -0.0038(15)
O3S 0.042(3) 0.027(2) 0.053(3) 0.001(2) -0.004(2) -0.009(2)
O2S 0.061(3) 0.041(3) 0.064(3) -0.001(3) 0.009(3) 0.004(2)
O4S 0.055(3) 0.050(3) 0.043(3) 0.009(2) 0.007(2) -0.001(2)
N31 0.016(2) 0.021(2) 0.020(2) -0.0005(18) 0.0049(16) -0.0044(18)
N11 0.013(2) 0.016(2) 0.021(2) -0.0003(17) 0.0035(16) -0.0034(17)
C25 0.027(3) 0.018(3) 0.039(3) 0.012(2) 0.004(2) 0.000(2)
C33 0.033(4) 0.104(7) 0.035(4) -0.006(4) 0.014(3) 0.031(4)
C35 0.021(3) 0.040(4) 0.023(3) -0.008(2) 0.001(2) 0.004(2)
O71 0.028(2) 0.0180(19) 0.029(2) -0.0015(16) 0.0107(15) -0.0032(16)
C16 0.011(2) 0.018(3) 0.016(2) -0.0041(19) 0.0018(18) -0.0016(19)
C36 0.017(3) 0.028(3) 0.026(3) -0.011(2) 0.006(2) -0.002(2)
C51 0.015(3) 0.021(3) 0.024(3) 0.001(2) 0.007(2) -0.001(2)
C13 0.023(3) 0.027(3) 0.031(3) 0.001(2) 0.016(2) 0.000(2)
C12 0.020(3) 0.021(3) 0.029(3) -0.002(2) 0.008(2) 0.003(2)
C42 0.013(2) 0.021(3) 0.030(3) -0.001(2) 0.008(2) -0.005(2)
C17 0.015(2) 0.017(3) 0.023(3) -0.004(2) 0.0032(19) 0.001(2)
C11 0.017(2) 0.014(3) 0.019(2) -0.003(2) 0.0049(19) -0.0011(19)
C41 0.024(3) 0.021(3) 0.032(3) 0.001(2) -0.003(2) -0.001(2)
C14 0.024(3) 0.023(3) 0.021(3) 0.001(2) 0.008(2) -0.004(2)
C15 0.018(3) 0.014(3) 0.022(3) -0.001(2) 0.0007(19) -0.002(2)
C38 0.020(3) 0.024(3) 0.017(2) -0.003(2) 0.0012(19) -0.004(2)
C37 0.023(3) 0.037(3) 0.018(3) 0.000(2) 0.006(2) -0.005(2)
C4S 0.090(6) 0.059(5) 0.051(5) 0.015(4) 0.009(4) 0.021(5)
C24 0.025(3) 0.027(3) 0.050(4) -0.009(3) 0.009(3) -0.012(2)
C43 0.021(3) 0.018(3) 0.019(3) -0.003(2) 0.004(2) -0.003(2)
C19 0.033(3) 0.019(3) 0.027(3) -0.001(2) 0.010(2) 0.001(2)
C44 0.023(3) 0.030(3) 0.030(3) 0.010(2) 0.001(2) -0.003(2)
C39 0.022(3) 0.033(3) 0.026(3) 0.002(2) 0.005(2) -0.011(2)
C18 0.026(3) 0.014(3) 0.028(3) -0.003(2) 0.013(2) -0.002(2)
C23 0.032(3) 0.019(3) 0.032(3) -0.004(2) 0.013(2) -0.004(2)
C20 0.056(4) 0.020(3) 0.036(3) 0.006(3) 0.009(3) 0.005(3)
C31 0.018(3) 0.044(4) 0.023(3) -0.006(3) 0.005(2) 0.005(2)
C40 0.032(3) 0.029(3) 0.025(3) 0.009(2) 0.003(2) -0.013(3)
C34 0.030(3) 0.079(5) 0.029(3) -0.008(3) 0.002(3) 0.027(3)
C3S 0.045(4) 0.039(4) 0.062(5) -0.008(3) 0.001(3) -0.009(3)
C22 0.043(4) 0.023(3) 0.059(4) 0.001(3) 0.029(3) -0.014(3)
C21 0.067(5) 0.018(3) 0.054(4) 0.005(3) 0.028(3) -0.012(3)
C32 0.032(3) 0.085(6) 0.027(3) 0.000(3) 0.014(3) 0.025(4)
C45 0.056(5) 0.071(6) 0.066(5) 0.027(4) 0.028(4) 0.052(4)
O54 0.0200(19) 0.030(2) 0.0260(19) -0.0024(16) 0.0005(15) 0.0058(16)
C61 0.023(4) 0.007(3) 0.041(4) 0.000 0.004(3) 0.000
C62 0.046(6) 0.015(4) 0.082(7) 0.000 -0.021(5) 0.000
C2S 0.123(8) 0.044(5) 0.054(5) 0.009(4) 0.017(5) 0.017(5)
N3 0.068(6) 0.040(5) 0.022(4) 0.000 0.018(4) 0.000
O2 0.118(5) 0.051(4) 0.113(5) 0.030(3) 0.088(4) 0.039(4)
O3 0.054(5) 0.030(4) 0.155(9) 0.000 -0.017(5) 0.000
N1 0.018(4) 0.019(5) 0.040(9) -0.007(5) 0.003(5) -0.002(3)
O1 0.032(4) 0.022(4) 0.046(6) -0.006(4) -0.004(4) -0.007(3)
O4 0.020(4) 0.052(6) 0.079(7) -0.005(5) 0.006(4) 0.005(4)
O5 0.063(7) 0.028(5) 0.119(11) -0.029(6) 0.037(7) -0.005(4)
O4A 0.104(15) 0.131(15) 0.043(8) 0.016(8) 0.018(8) 0.016(11)
N1A 0.039(7) 0.028(5) 0.032(6) -0.009(4) -0.012(5) 0.011(4)
O5A 0.042(5) 0.034(5) 0.061(6) -0.026(5) -0.007(5) 0.008(4)
O1A 0.057(7) 0.035(5) 0.087(9) -0.018(5) 0.011(6) -0.005(4)
O6 0.060(3) 0.054(3) 0.049(3) 0.015(2) 0.011(2) 0.005(3)
C1 0.120(4) 0.119(5) 0.122(4) 0.000(2) 0.013(2) 0.000(2)

loop_
_atom_type_symbol
_atom_type_description
_atom_type_scat_dispersion_real
_atom_type_scat_dispersion_imag
_atom_type_scat_source
C C 0.0033 0.0016 'International Tables Vol C Tables 4.2.6.8 and 6.1.1.4'
H H 0.0000 0.0000 'International Tables Vol C Tables 4.2.6.8 and 6.1.1.4'
Co Co 0.3494 0.9721 'International Tables Vol C Tables 4.2.6.8 and 6.1.1.4'
Ho Ho -0.2175 4.6783 'International Tables Vol C Tables 4.2.6.8 and 6.1.1.4'
N N 0.0061 0.0033 'International Tables Vol C Tables 4.2.6.8 and 6.1.1.4'
O O 0.0106 0.0060 'International Tables Vol C Tables 4.2.6.8 and 6.1.1.4'

loop_
_geom_angle_atom_site_label_1
_geom_angle_atom_site_label_2
_geom_angle_atom_site_label_3
_geom_angle
_geom_angle_site_symmetry_1
_geom_angle_site_symmetry_3
_geom_angle_publ_flag
O11 Ho1 O31 67.33(11) . . ?
O11 Ho1 O12 63.64(11) . . ?
O11 Ho1 O32 130.93(12) . . ?
O11 Ho1 O1W 96.23(12) . . ?
O11 Ho1 O71 86.40(12) . . ?
O11 Ho1 O54 82.72(12) . 2_656 ?
O31 Ho1 O12 116.01(11) . . ?
O31 Ho1 O32 64.22(11) . . ?
O31 Ho1 O1W 74.28(13) . . ?
O31 Ho1 O71 143.07(12) . . ?
O31 Ho1 O54 73.49(12) . 2_656 ?
O61 Ho1 O11 147.59(12) . . ?
O61 Ho1 O31 136.67(12) . . ?
O61 Ho1 O12 84.15(12) . . ?
O61 Ho1 O32 79.08(13) . . ?
O61 Ho1 O1W 76.37(13) . . ?
O61 Ho1 O71 78.68(13) . . ?
O61 Ho1 O54 121.16(13) . 2_656 ?
O32 Ho1 O12 149.20(12) . . ?
O1W Ho1 O12 72.94(12) . . ?
O1W Ho1 O32 78.08(13) . . ?
O1W Ho1 O54 145.39(13) . 2_656 ?
O71 Ho1 O12 69.69(11) . . ?
O71 Ho1 O32 130.54(12) . . ?
O71 Ho1 O1W 136.62(13) . . ?
O71 Ho1 O54 77.96(12) . 2_656 ?
O54 Ho1 O12 133.82(12) 2_656 . ?
O54 Ho1 O32 76.87(13) 2_656 . ?
O11 Co1 O31 77.24(13) . . ?
O11 Co1 O33 87.36(13) . . ?
O11 Co1 O13 102.29(13) . . ?
O11 Co1 N31 160.16(16) . . ?
O11 Co1 N11 86.73(14) . . ?
O31 Co1 O33 97.17(14) . . ?
O31 Co1 O13 86.02(14) . . ?
O31 Co1 N11 159.96(14) . . ?
O13 Co1 O33 170.31(13) . . ?
N31 Co1 O31 89.43(15) . . ?
N31 Co1 O33 79.72(14) . . ?
N31 Co1 O13 91.20(14) . . ?
N31 Co1 N11 108.97(16) . . ?
N11 Co1 O33 93.98(14) . . ?
N11 Co1 O13 85.73(15) . . ?
Co1 O11 Ho1 108.13(13) . . ?
C16 O11 Ho1 127.7(3) . . ?
C16 O11 Co1 121.0(3) . . ?
H52A C52 H52B 109.5 . . ?
H52A C52 H52C 109.5 . . ?
H52B C52 H52C 109.5 . . ?
C51 C52 H52A 109.5 . . ?
C51 C52 H52B 109.5 . . ?
C51 C52 H52C 109.5 . . ?
Co1 O31 Ho1 105.56(13) . . ?
C36 O31 Ho1 125.9(3) . . ?
C36 O31 Co1 123.1(3) . . ?
C61 O61 Ho1 146.7(4) . . ?
C25 O12 Ho1 122.8(3) . . ?
C15 O12 Ho1 116.1(3) . . ?
C15 O12 C25 116.2(4) . . ?
C35 O32 Ho1 117.7(3) . . ?
C35 O32 C45 115.4(4) . . ?
C45 O32 Ho1 126.7(3) . . ?
Co1 O33 H33 121.9(17) . . ?
C44 O33 Co1 120.0(3) . . ?
C44 O33 H33 104.2(16) . . ?
Ho1 O1W H1WA 110.4 . . ?
Ho1 O1W H1WB 110.7 . . ?
H1WA O1W H1WB 103.3 . . ?
Co1 O13 H13 103.7 . . ?
C24 O13 Co1 121.2(3) . . ?
C24 O13 H13 109.5 . . ?
C3S O3S H3S 109.5 . . ?
C2S O2S H2S 109.5 . . ?
C4S O4S H4S 109.5 . . ?
C38 N31 Co1 116.0(3) . . ?
C37 N31 Co1 124.9(4) . . ?
C37 N31 C38 119.1(4) . . ?
C17 N11 Co1 124.7(3) . . ?
C17 N11 C18 119.1(4) . . ?
C18 N11 Co1 116.1(3) . . ?
O12 C25 H25A 109.5 . . ?
O12 C25 H25B 109.5 . . ?
O12 C25 H25C 109.5 . . ?
H25A C25 H25B 109.5 . . ?
H25A C25 H25C 109.5 . . ?
H25B C25 H25C 109.5 . . ?
C34 C33 H33A 119.9 . . ?
C32 C33 H33A 119.9 . . ?
C32 C33 C34 120.2(5) . . ?
O32 C35 C36 113.8(4) . . ?
C34 C35 O32 123.9(5) . . ?
C34 C35 C36 122.2(5) . . ?
C51 O71 Ho1 139.7(3) . . ?
O11 C16 C11 124.1(4) . . ?
O11 C16 C15 117.5(4) . . ?
C11 C16 C15 118.3(4) . . ?
O31 C36 C35 117.6(5) . . ?
O31 C36 C31 124.8(5) . . ?
C31 C36 C35 117.5(4) . . ?
O71 C51 C52 120.6(5) . . ?
O71 C51 O54 120.3(5) . . ?
O54 C51 C52 119.2(5) . . ?
C12 C13 H13A 120.0 . . ?
C12 C13 C14 120.0(5) . . ?
C14 C13 H13A 120.0 . . ?
C13 C12 H12 119.2 . . ?
C13 C12 C11 121.6(5) . . ?
C11 C12 H12 119.2 . . ?
C41 C42 H42 119.2 . . ?
C41 C42 C43 121.5(5) . . ?
C43 C42 H42 119.2 . . ?
N11 C17 H17 117.6 . . ?
N11 C17 C11 124.8(4) . . ?
C11 C17 H17 117.6 . . ?
C16 C11 C12 118.8(4) . . ?
C16 C11 C17 123.0(4) . . ?
C12 C11 C17 118.1(4) . . ?
C42 C41 H41 120.0 . . ?
C40 C41 C42 120.0(5) . . ?
C40 C41 H41 120.0 . . ?
C13 C14 H14 120.4 . . ?
C15 C14 C13 119.2(5) . . ?
C15 C14 H14 120.4 . . ?
O12 C15 C16 113.0(4) . . ?
C14 C15 O12 125.0(4) . . ?
C14 C15 C16 122.0(5) . . ?
C43 C38 N31 119.1(4) . . ?
C39 C38 N31 120.2(4) . . ?
C39 C38 C43 120.6(5) . . ?
N31 C37 H37 117.0 . . ?
N31 C37 C31 126.0(5) . . ?
C31 C37 H37 117.0 . . ?
O4S C4S H4SA 109.5 . . ?
O4S C4S H4SB 109.5 . . ?
O4S C4S H4SC 109.5 . . ?
H4SA C4S H4SB 109.5 . . ?
H4SA C4S H4SC 109.5 . . ?
H4SB C4S H4SC 109.5 . . ?
O13 C24 H24A 109.4 . . ?
O13 C24 H24B 109.4 . . ?
O13 C24 C23 111.3(4) . . ?
H24A C24 H24B 108.0 . . ?
C23 C24 H24A 109.4 . . ?
C23 C24 H24B 109.4 . . ?
C42 C43 C44 115.4(4) . . ?
C38 C43 C42 117.7(5) . . ?
C38 C43 C44 126.9(5) . . ?
C18 C19 H19 120.3 . . ?
C18 C19 C20 119.3(5) . . ?
C20 C19 H19 120.3 . . ?
O33 C44 C43 116.8(4) . . ?
O33 C44 H44A 108.1 . . ?
O33 C44 H44B 108.1 . . ?
C43 C44 H44A 108.1 . . ?
C43 C44 H44B 108.1 . . ?
H44A C44 H44B 107.3 . . ?
C38 C39 H39 119.6 . . ?
C38 C39 C40 120.8(5) . . ?
C40 C39 H39 119.6 . . ?
C19 C18 N11 121.1(4) . . ?
C19 C18 C23 121.5(5) . . ?
C23 C18 N11 117.4(5) . . ?
C18 C23 C24 121.8(5) . . ?
C18 C23 C22 117.7(5) . . ?
C22 C23 C24 120.1(5) . . ?
C19 C20 H20 119.9 . . ?
C21 C20 C19 120.2(6) . . ?
C21 C20 H20 119.9 . . ?
C36 C31 C37 124.2(4) . . ?
C36 C31 C32 119.4(5) . . ?
C32 C31 C37 116.3(5) . . ?
C41 C40 C39 119.3(5) . . ?
C41 C40 H40 120.4 . . ?
C39 C40 H40 120.4 . . ?
C33 C34 H34 120.3 . . ?
C35 C34 C33 119.5(6) . . ?
C35 C34 H34 120.3 . . ?
O3S C3S H3SA 109.5 . . ?
O3S C3S H3SB 109.5 . . ?
O3S C3S H3SC 109.5 . . ?
H3SA C3S H3SB 109.5 . . ?
H3SA C3S H3SC 109.5 . . ?
H3SB C3S H3SC 109.5 . . ?
C23 C22 H22 119.9 . . ?
C21 C22 C23 120.3(6) . . ?
C21 C22 H22 119.9 . . ?
C20 C21 C22 121.0(6) . . ?
C20 C21 H21 119.5 . . ?
C22 C21 H21 119.5 . . ?
C33 C32 C31 121.1(6) . . ?
C33 C32 H32 119.5 . . ?
C31 C32 H32 119.5 . . ?
O32 C45 H45A 109.5 . . ?
O32 C45 H45B 109.5 . . ?
O32 C45 H45C 109.5 . . ?
H45A C45 H45B 109.5 . . ?
H45A C45 H45C 109.5 . . ?
H45B C45 H45C 109.5 . . ?
C51 O54 Ho1 116.1(3) . 2_656 ?
O61 C61 O61 123.6(7) 2_656 . ?
O61 C61 C62 118.2(3) 2_656 . ?
O61 C61 C62 118.2(3) . . ?
C61 C62 H62A 109.5 . . ?
C61 C62 H62B 109.5 . . ?
C61 C62 H62C 109.5 . . ?
H62A C62 H62B 109.5 . . ?
H62A C62 H62C 109.5 . . ?
H62B C62 H62C 109.5 . . ?
O2S C2S H2SA 109.5 . . ?
O2S C2S H2SB 109.5 . . ?
O2S C2S H2SC 109.5 . . ?
H2SA C2S H2SB 109.5 . . ?
H2SA C2S H2SC 109.5 . . ?
H2SB C2S H2SC 109.5 . . ?
O2 N3 O2 122.7(9) 2_657 . ?
O2 N3 O3 118.6(5) 2_657 . ?
O2 N3 O3 118.6(5) . . ?
O4 N1 O1 118.6(10) . . ?
O5 N1 O1 121.7(12) . . ?
O5 N1 O4 119.7(11) . . ?
O4A N1A O1A 117.2(14) . . ?
O5A N1A O4A 123.5(17) . . ?
O5A N1A O1A 119.3(13) . . ?
C1 O6 H6 109.5 . . ?
O6 C1 H1A 109.5 . . ?
O6 C1 H1B 109.5 . . ?
O6 C1 H1C 109.5 . . ?
H1A C1 H1B 109.5 . . ?
H1A C1 H1C 109.5 . . ?
H1B C1 H1C 109.5 . . ?

loop_
_geom_bond_atom_site_label_1
_geom_bond_atom_site_label_2
_geom_bond_distance
_geom_bond_site_symmetry_2
_geom_bond_publ_flag
Ho1 O11 2.281(3) . ?
Ho1 O31 2.337(3) . ?
Ho1 O61 2.266(4) . ?
Ho1 O12 2.592(3) . ?
Ho1 O32 2.546(3) . ?
Ho1 O1W 2.345(4) . ?
Ho1 O71 2.340(3) . ?
Ho1 O54 2.356(4) 2_656 ?
Co1 O11 2.044(3) . ?
Co1 O31 2.059(3) . ?
Co1 O33 2.150(3) . ?
Co1 O13 2.144(3) . ?
Co1 N31 2.058(4) . ?
Co1 N11 2.068(4) . ?
O11 C16 1.337(5) . ?
C52 H52A 0.9800 . ?
C52 H52B 0.9800 . ?
C52 H52C 0.9800 . ?
C52 C51 1.475(7) . ?
O31 C36 1.331(6) . ?
O61 C61 1.260(5) . ?
O12 C25 1.447(6) . ?
O12 C15 1.394(6) . ?
O32 C35 1.396(6) . ?
O32 C45 1.441(7) . ?
O33 H33 0.888(10) . ?
O33 C44 1.438(6) . ?
O1W H1WA 0.8948 . ?
O1W H1WB 0.8951 . ?
O13 H13 0.8400 . ?
O13 C24 1.440(6) . ?
O3S H3S 0.8400 . ?
O3S C3S 1.425(7) . ?
O2S H2S 0.8400 . ?
O2S C2S 1.414(8) . ?
O4S H4S 0.8400 . ?
O4S C4S 1.421(8) . ?
N31 C38 1.436(6) . ?
N31 C37 1.288(6) . ?
N11 C17 1.296(6) . ?
N11 C18 1.430(6) . ?
C25 H25A 0.9800 . ?
C25 H25B 0.9800 . ?
C25 H25C 0.9800 . ?
C33 H33A 0.9500 . ?
C33 C34 1.392(9) . ?
C33 C32 1.376(9) . ?
C35 C36 1.419(7) . ?
C35 C34 1.377(7) . ?
O71 C51 1.258(6) . ?
C16 C11 1.408(7) . ?
C16 C15 1.417(7) . ?
C36 C31 1.411(7) . ?
C51 O54 1.280(6) . ?
C13 H13A 0.9500 . ?
C13 C12 1.375(7) . ?
C13 C14 1.400(7) . ?
C12 H12 0.9500 . ?
C12 C11 1.411(6) . ?
C42 H42 0.9500 . ?
C42 C41 1.392(7) . ?
C42 C43 1.405(7) . ?
C17 H17 0.9500 . ?
C17 C11 1.454(7) . ?
C41 H41 0.9500 . ?
C41 C40 1.378(7) . ?
C14 H14 0.9500 . ?
C14 C15 1.377(7) . ?
C38 C43 1.394(7) . ?
C38 C39 1.391(7) . ?
C37 H37 0.9500 . ?
C37 C31 1.458(7) . ?
C4S H4SA 0.9800 . ?
C4S H4SB 0.9800 . ?
C4S H4SC 0.9800 . ?
C24 H24A 0.9900 . ?
C24 H24B 0.9900 . ?
C24 C23 1.505(8) . ?
C43 C44 1.499(7) . ?
C19 H19 0.9500 . ?
C19 C18 1.389(7) . ?
C19 C20 1.392(8) . ?
C44 H44A 0.9900 . ?
C44 H44B 0.9900 . ?
C39 H39 0.9500 . ?
C39 C40 1.395(8) . ?
C18 C23 1.406(7) . ?
C23 C22 1.407(8) . ?
C20 H20 0.9500 . ?
C20 C21 1.372(9) . ?
C31 C32 1.414(7) . ?
C40 H40 0.9500 . ?
C34 H34 0.9500 . ?
C3S H3SA 0.9800 . ?
C3S H3SB 0.9800 . ?
C3S H3SC 0.9800 . ?
C22 H22 0.9500 . ?
C22 C21 1.388(9) . ?
C21 H21 0.9500 . ?
C32 H32 0.9500 . ?
C45 H45A 0.9800 . ?
C45 H45B 0.9800 . ?
C45 H45C 0.9800 . ?
C61 C62 1.508(10) . ?
C62 H62A 0.9800 . ?
C62 H62B 0.9800 . ?
C62 H62C 0.9800 . ?
C2S H2SA 0.9800 . ?
C2S H2SB 0.9800 . ?
C2S H2SC 0.9800 . ?
N3 O2 1.229(6) 2_657 ?
N3 O2 1.229(6) . ?
N3 O3 1.236(10) . ?
N1 O1 1.290(14) . ?
N1 O4 1.220(14) . ?
N1 O5 1.201(12) . ?
O4A N1A 1.243(16) . ?
N1A O5A 1.212(11) . ?
N1A O1A 1.260(14) . ?
O6 H6 0.8400 . ?
O6 C1 1.206(11) . ?
C1 H1A 0.9800 . ?
C1 H1B 0.9800 . ?
C1 H1C 0.9800 . ?

loop_
_geom_torsion_atom_site_label_1
_geom_torsion_atom_site_label_2
_geom_torsion_atom_site_label_3
_geom_torsion_atom_site_label_4
_geom_torsion
_geom_torsion_site_symmetry_1
_geom_torsion_site_symmetry_2
_geom_torsion_site_symmetry_3
_geom_torsion_site_symmetry_4
_geom_torsion_publ_flag
Ho1 O11 C16 C11 -167.7(3) . . . . ?
Ho1 O11 C16 C15 10.7(6) . . . . ?
Ho1 O31 C36 C35 -8.6(6) . . . . ?
Ho1 O31 C36 C31 173.7(4) . . . . ?
Ho1 O61 C61 O61 -19.3(4) . . . 2_656 ?
Ho1 O61 C61 C62 160.7(4) . . . . ?
Ho1 O12 C15 C16 -11.8(5) . . . . ?
Ho1 O12 C15 C14 167.9(4) . . . . ?
Ho1 O32 C35 C36 4.7(6) . . . . ?
Ho1 O32 C35 C34 -174.2(5) . . . . ?
Ho1 O71 C51 C52 -69.7(7) . . . . ?
Ho1 O71 C51 O54 110.4(5) . . . . ?
Co1 O11 C16 C11 34.9(6) . . . . ?
Co1 O11 C16 C15 -146.6(3) . . . . ?
Co1 O31 C36 C35 -158.8(4) . . . . ?
Co1 O31 C36 C31 23.5(7) . . . . ?
Co1 O33 C44 C43 -24.9(6) . . . . ?
Co1 O13 C24 C23 43.6(6) . . . . ?
Co1 N31 C38 C43 46.6(6) . . . . ?
Co1 N31 C38 C39 -130.1(4) . . . . ?
Co1 N31 C37 C31 -3.6(8) . . . . ?
Co1 N11 C17 C11 -6.8(7) . . . . ?
Co1 N11 C18 C19 -123.0(4) . . . . ?
Co1 N11 C18 C23 54.1(5) . . . . ?
O11 C16 C11 C12 176.5(4) . . . . ?
O11 C16 C11 C17 0.4(7) . . . . ?
O11 C16 C15 O12 2.5(6) . . . . ?
O11 C16 C15 C14 -177.3(4) . . . . ?
C52 C51 O54 Ho1 178.8(4) . . . 2_656 ?
O31 C36 C31 C37 2.1(9) . . . . ?
O31 C36 C31 C32 178.3(5) . . . . ?
O32 C35 C36 O31 1.8(7) . . . . ?
O32 C35 C36 C31 179.6(5) . . . . ?
O32 C35 C34 C33 179.9(6) . . . . ?
O13 C24 C23 C18 -60.2(7) . . . . ?
O13 C24 C23 C22 126.6(5) . . . . ?
N31 C38 C43 C42 -175.3(4) . . . . ?
N31 C38 C43 C44 7.3(8) . . . . ?
N31 C38 C39 C40 177.1(5) . . . . ?
N31 C37 C31 C36 -13.4(9) . . . . ?
N31 C37 C31 C32 170.3(6) . . . . ?
N11 C17 C11 C16 -16.1(8) . . . . ?
N11 C17 C11 C12 167.8(5) . . . . ?
N11 C18 C23 C24 8.0(7) . . . . ?
N11 C18 C23 C22 -178.6(5) . . . . ?
C25 O12 C15 C16 -167.8(4) . . . . ?
C25 O12 C15 C14 11.9(7) . . . . ?
C35 C36 C31 C37 -175.6(5) . . . . ?
C35 C36 C31 C32 0.5(8) . . . . ?
O71 C51 O54 Ho1 -1.2(6) . . . 2_656 ?
C36 C35 C34 C33 1.1(10) . . . . ?
C36 C31 C32 C33 0.8(10) . . . . ?
C13 C12 C11 C16 2.1(7) . . . . ?
C13 C12 C11 C17 178.3(5) . . . . ?
C13 C14 C15 O12 179.7(5) . . . . ?
C13 C14 C15 C16 -0.6(7) . . . . ?
C12 C13 C14 C15 0.6(8) . . . . ?
C42 C41 C40 C39 2.0(8) . . . . ?
C42 C43 C44 O33 164.5(4) . . . . ?
C17 N11 C18 C19 53.6(7) . . . . ?
C17 N11 C18 C23 -129.2(5) . . . . ?
C11 C16 C15 O12 -179.0(4) . . . . ?
C11 C16 C15 C14 1.3(7) . . . . ?
C41 C42 C43 C38 -1.6(7) . . . . ?
C41 C42 C43 C44 176.1(5) . . . . ?
C14 C13 C12 C11 -1.4(8) . . . . ?
C15 C16 C11 C12 -2.0(7) . . . . ?
C15 C16 C11 C17 -178.0(4) . . . . ?
C38 N31 C37 C31 177.7(5) . . . . ?
C38 C43 C44 O33 -18.0(8) . . . . ?
C38 C39 C40 C41 -2.2(8) . . . . ?
C37 N31 C38 C43 -134.6(5) . . . . ?
C37 N31 C38 C39 48.7(7) . . . . ?
C37 C31 C32 C33 177.2(7) . . . . ?
C24 C23 C22 C21 174.5(6) . . . . ?
C43 C42 C41 C40 -0.1(8) . . . . ?
C43 C38 C39 C40 0.4(8) . . . . ?
C19 C18 C23 C24 -174.8(5) . . . . ?
C19 C18 C23 C22 -1.5(8) . . . . ?
C19 C20 C21 C22 0.2(9) . . . . ?
C39 C38 C43 C42 1.5(7) . . . . ?
C39 C38 C43 C44 -176.0(5) . . . . ?
C18 N11 C17 C11 176.8(4) . . . . ?
C18 C19 C20 C21 -0.6(8) . . . . ?
C18 C23 C22 C21 1.0(9) . . . . ?
C23 C22 C21 C20 -0.4(10) . . . . ?
C20 C19 C18 N11 178.3(5) . . . . ?
C20 C19 C18 C23 1.3(8) . . . . ?
C34 C33 C32 C31 -1.2(12) . . . . ?
C34 C35 C36 O31 -179.4(5) . . . . ?
C34 C35 C36 C31 -1.5(8) . . . . ?
C32 C33 C34 C35 0.2(12) . . . . ?
C45 O32 C35 C36 -171.1(6) . . . . ?
C45 O32 C35 C34 10.0(9) . . . . ?
